data_7052721
loop_
_publ_author_name
'DeHope, Alan'
'Mendoza-Espinosa, Daniel'
'Donnadieu, Bruno'
'Bertrand, Guy'

_publ_section_title
;
 A persistent (amino)(ferrocenyl)carbene
;
_journal_issue 10
_journal_name_full 'New Journal of Chemistry'
_journal_page_first 2037
_journal_paper_doi 10.1039/c1nj20170k
_journal_volume 35
_journal_year 2011
_chemical_formula_moiety 'C34 H46 Fe2 N2'
_chemical_formula_sum 'C34 H46 Fe2 N2'
_chemical_formula_weight 594.43
_chemical_name_systematic
;
?
;
_space_group_IT_number 14
_symmetry_cell_setting monoclinic
_symmetry_space_group_name_Hall '-P 2ybc'
_symmetry_space_group_name_H-M 'P 1 21/c 1'
_atom_sites_solution_hydrogens geom
_atom_sites_solution_primary direct
_atom_sites_solution_secondary difmap
_audit_creation_method SHELXL-97
_cell_angle_alpha 90.00
_cell_angle_beta 111.024(2)
_cell_angle_gamma 90.00
_cell_formula_units_Z 4
_cell_length_a 20.159(3)
_cell_length_b 9.9740(13)
_cell_length_c 15.1210(19)
_cell_measurement_reflns_used 2063
_cell_measurement_temperature 100(2)
_cell_measurement_theta_max 23.63
_cell_measurement_theta_min 2.31
_cell_volume 2837.9(7)
_computing_cell_refinement 'Bruker SMART'
_computing_data_collection 'Bruker SMART'
_computing_data_reduction 'Bruker SAINT'
_computing_molecular_graphics 'Bruker SHELXTL'
_computing_publication_material 'Bruker SHELXTL'
_computing_structure_refinement 'SHELXL-97 (Sheldrick, 1997)'
_computing_structure_solution 'Bruker SHELXTL'
_diffrn_ambient_temperature 100(2)
_diffrn_measured_fraction_theta_full 0.984
_diffrn_measured_fraction_theta_max 0.984
_diffrn_measurement_device_type 'CCD area detector'
_diffrn_measurement_method 'phi and omega scans'
_diffrn_radiation_monochromator graphite
_diffrn_radiation_source 'fine-focus sealed tube'
_diffrn_radiation_type MoK\a
_diffrn_radiation_wavelength 0.71073
_diffrn_reflns_av_R_equivalents 0.0989
_diffrn_reflns_av_sigmaI/netI 0.1116
_diffrn_reflns_limit_h_max 19
_diffrn_reflns_limit_h_min -25
_diffrn_reflns_limit_k_max 12
_diffrn_reflns_limit_k_min -12
_diffrn_reflns_limit_l_max 18
_diffrn_reflns_limit_l_min -18
_diffrn_reflns_number 20218
_diffrn_reflns_theta_full 26.37
_diffrn_reflns_theta_max 26.37
_diffrn_reflns_theta_min 2.31
_exptl_absorpt_coefficient_mu 1.048
_exptl_absorpt_correction_T_max 0.9896
_exptl_absorpt_correction_T_min 0.7302
_exptl_absorpt_correction_type none
_exptl_crystal_colour Orange
_exptl_crystal_density_diffrn 1.391
_exptl_crystal_density_meas 0
_exptl_crystal_density_method 'not measured'
_exptl_crystal_description Needle
_exptl_crystal_F_000 1264
_exptl_crystal_size_max 0.32
_exptl_crystal_size_mid 0.13
_exptl_crystal_size_min 0.01
_refine_diff_density_max 0.519
_refine_diff_density_min -0.525
_refine_diff_density_rms 0.084
_refine_ls_extinction_coef 0.0002(2)
_refine_ls_extinction_expression Fc^*^=kFc[1+0.001xFc^2^\l^3^/sin(2\q)]^-1/4^
_refine_ls_extinction_method SHELXL
_refine_ls_goodness_of_fit_ref 0.956
_refine_ls_hydrogen_treatment constr
_refine_ls_matrix_type full
_refine_ls_number_parameters 381
_refine_ls_number_reflns 5722
_refine_ls_number_restraints 0
_refine_ls_restrained_S_all 0.956
_refine_ls_R_factor_all 0.1192
_refine_ls_R_factor_gt 0.0495
_refine_ls_shift/su_max 0.000
_refine_ls_shift/su_mean 0.000
_refine_ls_structure_factor_coef Fsqd
_refine_ls_weighting_details 'calc w=1/[\s^2^(Fo^2^)+(0.0512P)^2^+0.0000P] where P=(Fo^2^+2Fc^2^)/3'
_refine_ls_weighting_scheme calc
_refine_ls_wR_factor_gt 0.0973
_refine_ls_wR_factor_ref 0.1187
_reflns_number_gt 3148
_reflns_number_total 5722
_reflns_threshold_expression >2sigma(I)
_cod_data_source_file c1nj20170k.txt
_cod_data_source_block shelxl
_cod_depositor_comments
;
The following automatic conversions were performed:

'_symmetry_cell_setting' value 'Monoclinic' changed to 'monoclinic'
according to /home/saulius/struct/CIF-dictionaries/cif_core.dic
dictionary named 'cif_core.dic' version 2.4.1 from 2010-06-29.

Automatic conversion script
Id: cif_fix_values 1715 2011-07-08 13:25:40Z adriana 
;
_cod_original_cell_volume 2837.9(6)
_cod_original_sg_symbol_H-M P2(1)/c
_cod_database_code 7052721

loop_
_symmetry_equiv_pos_as_xyz
'x, y, z'
'-x, y+1/2, -z+1/2'
'-x, -y, -z'
'x, -y-1/2, z-1/2'

loop_
_atom_site_label
_atom_site_type_symbol
_atom_site_fract_x
_atom_site_fract_y
_atom_site_fract_z
_atom_site_U_iso_or_equiv
_atom_site_adp_type
_atom_site_occupancy
_atom_site_symmetry_multiplicity
_atom_site_calc_flag
_atom_site_refinement_flags
_atom_site_disorder_assembly
_atom_site_disorder_group
Fe1A Fe 0.12016(3) 0.19918(5) 0.07609(4) 0.02403(17) Uani 1 1 d . A .
N1A N 0.07636(16) 0.5864(3) -0.0189(2) 0.0195(7) Uani 1 1 d . . .
C1A C 0.03016(19) 0.4826(4) -0.0066(2) 0.0225(9) Uani 1 1 d . . .
C2A C 0.0799(2) 0.6046(4) -0.1142(3) 0.0266(9) Uani 1 1 d . A .
H2A H 0.1209 0.5510 -0.1177 0.032 Uiso 1 1 calc R . .
C3A C 0.0128(2) 0.5556(4) -0.1908(3) 0.0333(11) Uani 1 1 d . . .
H3A1 H 0.0073 0.4592 -0.1828 0.050 Uiso 1 1 calc R A .
H3A2 H 0.0159 0.5722 -0.2531 0.050 Uiso 1 1 calc R . .
H3A3 H -0.0282 0.6035 -0.1860 0.050 Uiso 1 1 calc R . .
C4A C 0.0915(3) 0.7511(4) -0.1338(3) 0.0478(13) Uani 1 1 d . . .
H4A1 H 0.0494 0.8035 -0.1378 0.072 Uiso 1 1 calc R A .
H4A2 H 0.0994 0.7579 -0.1939 0.072 Uiso 1 1 calc R . .
H4A3 H 0.1330 0.7861 -0.0824 0.072 Uiso 1 1 calc R . .
C5A C 0.1441(5) 0.5986(10) 0.0670(8) 0.036(2) Uani 0.69 1 d P A 1
H5A H 0.1435 0.5004 0.0800 0.043 Uiso 0.69 1 calc PR A 1
C6A C 0.2102(4) 0.5884(7) 0.0630(6) 0.038(2) Uani 0.69 1 d P A 1
H6A1 H 0.2434 0.6437 0.1130 0.058 Uiso 0.69 1 calc PR A 1
H6A2 H 0.2091 0.6195 0.0011 0.058 Uiso 0.69 1 calc PR A 1
H6A3 H 0.2257 0.4946 0.0722 0.058 Uiso 0.69 1 calc PR A 1
C7A C 0.1279(5) 0.6302(7) 0.1507(6) 0.0294(19) Uani 0.69 1 d P A 1
H7A1 H 0.1144 0.5480 0.1756 0.044 Uiso 0.69 1 calc PR A 1
H7A2 H 0.0885 0.6943 0.1340 0.044 Uiso 0.69 1 calc PR A 1
H7A3 H 0.1699 0.6696 0.1990 0.044 Uiso 0.69 1 calc PR A 1
C5C C 0.1347(13) 0.6575(16) 0.0548(18) 0.020(5) Uani 0.31 1 d P A 2
H5C H 0.1194 0.7463 0.0234 0.024 Uiso 0.31 1 calc PR A 2
C6C C 0.2042(9) 0.6687(16) 0.0480(14) 0.043(5) Uani 0.31 1 d P A 2
H6C1 H 0.2162 0.7636 0.0461 0.064 Uiso 0.31 1 calc PR A 2
H6C2 H 0.2039 0.6242 -0.0099 0.064 Uiso 0.31 1 calc PR A 2
H6C3 H 0.2396 0.6260 0.1032 0.064 Uiso 0.31 1 calc PR A 2
C7C C 0.1404(10) 0.705(2) 0.1372(16) 0.066(8) Uani 0.31 1 d P A 2
H7C1 H 0.1894 0.7345 0.1709 0.099 Uiso 0.31 1 calc PR A 2
H7C2 H 0.1281 0.6348 0.1741 0.099 Uiso 0.31 1 calc PR A 2
H7C3 H 0.1080 0.7811 0.1289 0.099 Uiso 0.31 1 calc PR A 2
C8A C 0.0521(2) 0.3411(3) -0.0160(2) 0.0212(9) Uani 1 1 d . . .
C9A C 0.0164(2) 0.2154(4) -0.0130(3) 0.0244(9) Uani 1 1 d . A .
H9A H -0.0263 0.2044 0.0051 0.029 Uiso 1 1 calc R . .
C10A C 0.0520(2) 0.1108(4) -0.0435(3) 0.0266(10) Uani 1 1 d . . .
H10A H 0.0382 0.0140 -0.0503 0.032 Uiso 1 1 calc R A .
C11A C 0.1099(2) 0.1666(4) -0.0608(3) 0.0266(10) Uani 1 1 d . A .
H11A H 0.1443 0.1166 -0.0826 0.032 Uiso 1 1 calc R . .
C12A C 0.1112(2) 0.3058(4) -0.0429(2) 0.0227(9) Uani 1 1 d . A .
H12A H 0.1474 0.3701 -0.0489 0.027 Uiso 1 1 calc R . .
C13A C 0.1678(2) 0.2720(4) 0.2113(3) 0.0313(10) Uani 1 1 d . . .
H13A H 0.1622 0.3645 0.2331 0.038 Uiso 1 1 calc R A .
C14A C 0.1250(2) 0.1599(4) 0.2118(3) 0.0387(12) Uani 1 1 d . A .
H14A H 0.0839 0.1591 0.2341 0.046 Uiso 1 1 calc R . .
C15A C 0.1503(3) 0.0500(5) 0.1749(3) 0.0428(12) Uani 1 1 d . . .
H15A H 0.1302 -0.0428 0.1667 0.051 Uiso 1 1 calc R A .
C16A C 0.2086(2) 0.0922(4) 0.1515(3) 0.0396(12) Uani 1 1 d . A .
H16A H 0.2375 0.0350 0.1247 0.048 Uiso 1 1 calc R . .
C17A C 0.2194(2) 0.2308(4) 0.1741(3) 0.0350(11) Uani 1 1 d . A .
H17A H 0.2571 0.2887 0.1655 0.042 Uiso 1 1 calc R . .
Fe1B Fe 0.38821(3) 0.18542(5) 0.45379(4) 0.02591(17) Uani 1 1 d . . .
N1B N 0.41909(16) 0.5816(3) 0.4137(2) 0.0232(8) Uani 1 1 d . . .
C1B C 0.4696(2) 0.4805(4) 0.4650(2) 0.0253(9) Uani 1 1 d . . .
C2B C 0.4119(2) 0.6118(4) 0.3151(2) 0.0283(10) Uani 1 1 d . . .
H2B H 0.3738 0.5530 0.2719 0.034 Uiso 1 1 calc R . .
C3B C 0.4803(2) 0.5831(4) 0.2988(3) 0.0372(11) Uani 1 1 d . . .
H3B1 H 0.5192 0.6338 0.3445 0.056 Uiso 1 1 calc R . .
H3B2 H 0.4752 0.6098 0.2343 0.056 Uiso 1 1 calc R . .
H3B3 H 0.4909 0.4870 0.3071 0.056 Uiso 1 1 calc R . .
C4B C 0.3911(3) 0.7571(4) 0.2892(3) 0.0534(15) Uani 1 1 d . . .
H4B1 H 0.3505 0.7803 0.3072 0.080 Uiso 1 1 calc R . .
H4B2 H 0.3783 0.7692 0.2208 0.080 Uiso 1 1 calc R . .
H4B3 H 0.4314 0.8156 0.3230 0.080 Uiso 1 1 calc R . .
C5B C 0.3547(3) 0.5882(7) 0.4370(3) 0.0730(19) Uani 1 1 d . . .
H5B H 0.3501 0.6866 0.4233 0.088 Uiso 1 1 calc R . .
C6B C 0.2845(3) 0.5649(6) 0.3701(4) 0.0774(19) Uani 1 1 d . . .
H6B1 H 0.2863 0.5562 0.3064 0.116 Uiso 1 1 calc R . .
H6B2 H 0.2537 0.6404 0.3713 0.116 Uiso 1 1 calc R . .
H6B3 H 0.2655 0.4822 0.3867 0.116 Uiso 1 1 calc R . .
C7B C 0.3662(3) 0.6126(5) 0.5364(3) 0.0479(13) Uani 1 1 d . . .
H7B1 H 0.3917 0.5365 0.5745 0.072 Uiso 1 1 calc R . .
H7B2 H 0.3203 0.6234 0.5442 0.072 Uiso 1 1 calc R . .
H7B3 H 0.3945 0.6944 0.5575 0.072 Uiso 1 1 calc R . .
C8B C 0.4532(2) 0.3384(4) 0.4321(3) 0.0242(9) Uani 1 1 d . . .
C9B C 0.4917(2) 0.2164(4) 0.4662(3) 0.0251(9) Uani 1 1 d . . .
H9B H 0.5340 0.2070 0.5260 0.030 Uiso 1 1 calc R . .
C10B C 0.4607(2) 0.1117(4) 0.4012(3) 0.0264(9) Uani 1 1 d . . .
H10B H 0.4779 0.0170 0.4065 0.032 Uiso 1 1 calc R . .
C11B C 0.4013(2) 0.1645(4) 0.3277(3) 0.0274(10) Uani 1 1 d . . .
H11B H 0.3692 0.1137 0.2716 0.033 Uiso 1 1 calc R . .
C12B C 0.3957(2) 0.3020(4) 0.3462(3) 0.0261(9) Uani 1 1 d . . .
H12B H 0.3581 0.3643 0.3060 0.031 Uiso 1 1 calc R . .
C13B C 0.3363(3) 0.2402(4) 0.5436(3) 0.0403(12) Uani 1 1 d . . .
H13B H 0.3388 0.3296 0.5744 0.048 Uiso 1 1 calc R . .
C14B C 0.3816(2) 0.1292(4) 0.5814(3) 0.0365(11) Uani 1 1 d . . .
H14B H 0.4218 0.1267 0.6437 0.044 Uiso 1 1 calc R . .
C15B C 0.3603(2) 0.0238(4) 0.5160(3) 0.0377(11) Uani 1 1 d . . .
H15B H 0.3823 -0.0674 0.5238 0.045 Uiso 1 1 calc R . .
C16B C 0.3019(2) 0.0689(5) 0.4371(3) 0.0459(13) Uani 1 1 d . . .
H16B H 0.2748 0.0151 0.3797 0.055 Uiso 1 1 calc R . .
C17B C 0.2879(2) 0.2019(5) 0.4551(3) 0.0453(13) Uani 1 1 d . . .
H17B H 0.2493 0.2597 0.4118 0.054 Uiso 1 1 calc R . .

loop_
_atom_site_aniso_label
_atom_site_aniso_U_11
_atom_site_aniso_U_22
_atom_site_aniso_U_33
_atom_site_aniso_U_23
_atom_site_aniso_U_13
_atom_site_aniso_U_12
Fe1A 0.0168(3) 0.0324(3) 0.0234(3) 0.0044(3) 0.0079(2) 0.0042(3)
N1A 0.0122(18) 0.0285(17) 0.0194(16) 0.0008(14) 0.0075(13) -0.0011(14)
C1A 0.016(2) 0.035(2) 0.0133(19) 0.0006(16) 0.0024(17) 0.0000(18)
C2A 0.026(2) 0.031(2) 0.029(2) 0.0024(18) 0.0172(19) 0.0019(18)
C3A 0.034(3) 0.049(3) 0.021(2) 0.0041(19) 0.014(2) 0.014(2)
C4A 0.061(4) 0.043(3) 0.053(3) 0.015(2) 0.036(3) 0.002(2)
C5A 0.015(5) 0.060(7) 0.033(5) -0.011(6) 0.009(4) -0.014(5)
C6A 0.020(4) 0.039(4) 0.045(4) -0.008(4) -0.001(3) -0.001(4)
C7A 0.017(4) 0.040(5) 0.024(4) -0.005(4) -0.001(3) -0.003(4)
C5C 0.016(9) 0.014(9) 0.027(10) 0.008(8) 0.004(7) 0.009(8)
C6C 0.023(9) 0.056(11) 0.052(11) -0.029(11) 0.017(8) -0.016(10)
C7C 0.010(10) 0.11(2) 0.058(15) -0.041(15) -0.018(9) 0.018(12)
C8A 0.018(2) 0.032(2) 0.0148(19) 0.0010(16) 0.0076(16) 0.0056(17)
C9A 0.012(2) 0.036(2) 0.025(2) 0.0010(17) 0.0052(17) 0.0041(17)
C10A 0.026(2) 0.030(2) 0.027(2) -0.0016(18) 0.0128(19) 0.0038(18)
C11A 0.024(2) 0.038(2) 0.024(2) 0.0065(18) 0.0167(18) 0.0088(19)
C12A 0.020(2) 0.032(2) 0.0196(19) 0.0031(17) 0.0113(17) 0.0016(18)
C13A 0.024(3) 0.046(3) 0.021(2) 0.0051(19) 0.0055(19) 0.005(2)
C14A 0.027(3) 0.061(3) 0.030(2) 0.019(2) 0.014(2) 0.011(2)
C15A 0.035(3) 0.044(3) 0.047(3) 0.019(2) 0.012(2) 0.003(2)
C16A 0.028(3) 0.051(3) 0.036(3) 0.007(2) 0.007(2) 0.023(2)
C17A 0.016(2) 0.058(3) 0.027(2) 0.005(2) 0.0021(19) 0.001(2)
Fe1B 0.0155(3) 0.0393(4) 0.0245(3) 0.0038(3) 0.0090(2) 0.0012(3)
N1B 0.0134(18) 0.0378(19) 0.0176(16) 0.0019(14) 0.0048(14) 0.0056(14)
C1B 0.020(2) 0.040(2) 0.021(2) 0.0072(18) 0.0140(17) 0.0056(19)
C2B 0.029(3) 0.039(2) 0.017(2) 0.0057(18) 0.0076(18) -0.0036(19)
C3B 0.039(3) 0.052(3) 0.023(2) 0.004(2) 0.014(2) -0.010(2)
C4B 0.068(4) 0.051(3) 0.038(3) 0.017(2) 0.015(3) 0.011(3)
C5B 0.020(3) 0.172(6) 0.024(3) -0.004(3) 0.004(2) 0.022(3)
C6B 0.024(3) 0.136(5) 0.069(4) -0.030(4) 0.013(3) -0.007(3)
C7B 0.040(3) 0.069(3) 0.047(3) -0.022(3) 0.031(2) -0.017(3)
C8B 0.018(2) 0.038(2) 0.021(2) 0.0003(17) 0.0136(17) -0.0017(18)
C9B 0.014(2) 0.042(2) 0.022(2) 0.0013(18) 0.0089(17) 0.0012(18)
C10B 0.022(2) 0.031(2) 0.028(2) -0.0004(18) 0.0121(18) 0.0001(18)
C11B 0.027(3) 0.034(2) 0.021(2) -0.0009(17) 0.0083(18) 0.0007(18)
C12B 0.020(2) 0.039(2) 0.022(2) 0.0009(19) 0.0115(17) 0.0027(19)
C13B 0.047(3) 0.047(3) 0.043(3) 0.010(2) 0.036(3) 0.012(2)
C14B 0.027(3) 0.055(3) 0.031(2) 0.012(2) 0.015(2) -0.004(2)
C15B 0.028(3) 0.044(3) 0.052(3) 0.010(2) 0.027(2) 0.000(2)
C16B 0.025(3) 0.071(4) 0.047(3) -0.007(3) 0.019(2) -0.021(2)
C17B 0.012(2) 0.084(4) 0.047(3) 0.028(3) 0.020(2) 0.015(2)

loop_
_atom_type_symbol
_atom_type_description
_atom_type_scat_dispersion_real
_atom_type_scat_dispersion_imag
_atom_type_scat_source
C C 0.0033 0.0016 'International Tables Vol C Tables 4.2.6.8 and 6.1.1.4'
H H 0.0000 0.0000 'International Tables Vol C Tables 4.2.6.8 and 6.1.1.4'
N N 0.0061 0.0033 'International Tables Vol C Tables 4.2.6.8 and 6.1.1.4'
Fe Fe 0.3463 0.8444 'International Tables Vol C Tables 4.2.6.8 and 6.1.1.4'

loop_
_geom_angle_atom_site_label_1
_geom_angle_atom_site_label_2
_geom_angle_atom_site_label_3
_geom_angle
_geom_angle_site_symmetry_1
C11A Fe1A C10A 40.24(15) .
C11A Fe1A C16A 103.60(17) .
C10A Fe1A C16A 116.46(16) .
C11A Fe1A C15A 121.62(17) .
C10A Fe1A C15A 105.25(17) .
C16A Fe1A C15A 40.39(17) .
C11A Fe1A C17A 118.64(17) .
C10A Fe1A C17A 152.11(17) .
C16A Fe1A C17A 40.78(16) .
C15A Fe1A C17A 67.95(18) .
C11A Fe1A C12A 40.61(14) .
C10A Fe1A C12A 67.96(15) .
C16A Fe1A C12A 123.30(17) .
C15A Fe1A C12A 159.12(18) .
C17A Fe1A C12A 108.26(16) .
C11A Fe1A C9A 68.63(16) .
C10A Fe1A C9A 41.08(14) .
C16A Fe1A C9A 152.99(16) .
C15A Fe1A C9A 120.32(17) .
C17A Fe1A C9A 165.59(16) .
C12A Fe1A C9A 68.40(15) .
C11A Fe1A C13A 155.67(17) .
C10A Fe1A C13A 164.08(17) .
C16A Fe1A C13A 68.03(17) .
C15A Fe1A C13A 67.59(17) .
C17A Fe1A C13A 40.26(16) .
C12A Fe1A C13A 123.73(16) .
C9A Fe1A C13A 128.98(16) .
C11A Fe1A C14A 159.60(17) .
C10A Fe1A C14A 125.36(17) .
C16A Fe1A C14A 67.86(18) .
C15A Fe1A C14A 40.11(16) .
C17A Fe1A C14A 67.77(18) .
C12A Fe1A C14A 159.40(16) .
C9A Fe1A C14A 110.10(17) .
C13A Fe1A C14A 40.20(16) .
C11A Fe1A C8A 68.33(14) .
C10A Fe1A C8A 68.46(14) .
C16A Fe1A C8A 161.99(17) .
C15A Fe1A C8A 157.54(18) .
C17A Fe1A C8A 127.67(16) .
C12A Fe1A C8A 40.37(14) .
C9A Fe1A C8A 40.87(14) .
C13A Fe1A C8A 112.37(15) .
C14A Fe1A C8A 124.95(16) .
C1A N1A C5C 128.3(9) .
C1A N1A C2A 118.1(3) .
C5C N1A C2A 111.8(10) .
C1A N1A C5A 111.8(5) .
C5C N1A C5A 24.0(5) .
C2A N1A C5A 118.8(5) .
C1A C1A N1A 119.5(4) 3_565
C1A C1A C8A 124.6(5) 3_565
N1A C1A C8A 115.8(3) .
N1A C2A C3A 111.3(3) .
N1A C2A C4A 111.8(3) .
C3A C2A C4A 108.5(3) .
C6A C5A C7A 125.9(9) .
C6A C5A N1A 123.6(9) .
C7A C5A N1A 110.4(8) .
C7C C5C C6C 107(2) .
C7C C5C N1A 132(2) .
C6C C5C N1A 120.8(19) .
C12A C8A C9A 105.5(3) .
C12A C8A C1A 124.1(3) .
C9A C8A C1A 130.0(4) .
C12A C8A Fe1A 67.2(2) .
C9A C8A Fe1A 67.24(19) .
C1A C8A Fe1A 135.4(2) .
C10A C9A C8A 107.9(4) .
C10A C9A Fe1A 69.1(2) .
C8A C9A Fe1A 71.9(2) .
C11A C10A C9A 108.5(3) .
C11A C10A Fe1A 69.7(2) .
C9A C10A Fe1A 69.9(2) .
C10A C11A C12A 108.3(3) .
C10A C11A Fe1A 70.1(2) .
C12A C11A Fe1A 70.1(2) .
C11A C12A C8A 109.6(3) .
C11A C12A Fe1A 69.3(2) .
C8A C12A Fe1A 72.4(2) .
C17A C13A C14A 108.1(4) .
C17A C13A Fe1A 69.4(2) .
C14A C13A Fe1A 70.0(2) .
C15A C14A C13A 107.9(4) .
C15A C14A Fe1A 69.3(2) .
C13A C14A Fe1A 69.8(2) .
C14A C15A C16A 108.7(4) .
C14A C15A Fe1A 70.6(2) .
C16A C15A Fe1A 69.7(2) .
C15A C16A C17A 107.5(4) .
C15A C16A Fe1A 69.9(2) .
C17A C16A Fe1A 69.7(2) .
C13A C17A C16A 107.9(4) .
C13A C17A Fe1A 70.4(2) .
C16A C17A Fe1A 69.5(2) .
C11B Fe1B C16B 102.66(18) .
C11B Fe1B C10B 40.65(14) .
C16B Fe1B C10B 116.62(18) .
C11B Fe1B C17B 118.84(17) .
C16B Fe1B C17B 40.35(18) .
C10B Fe1B C17B 152.60(18) .
C11B Fe1B C15B 120.09(17) .
C16B Fe1B C15B 40.65(17) .
C10B Fe1B C15B 104.43(17) .
C17B Fe1B C15B 67.74(18) .
C11B Fe1B C12B 40.55(14) .
C16B Fe1B C12B 122.01(17) .
C10B Fe1B C12B 68.10(15) .
C17B Fe1B C12B 108.56(17) .
C15B Fe1B C12B 157.46(17) .
C11B Fe1B C9B 68.29(15) .
C16B Fe1B C9B 153.62(18) .
C10B Fe1B C9B 40.57(14) .
C17B Fe1B C9B 165.63(18) .
C15B Fe1B C9B 121.03(16) .
C12B Fe1B C9B 67.95(15) .
C11B Fe1B C14B 158.01(16) .
C16B Fe1B C14B 67.64(18) .
C10B Fe1B C14B 124.39(16) .
C17B Fe1B C14B 67.31(17) .
C15B Fe1B C14B 39.93(16) .
C12B Fe1B C14B 161.20(16) .
C9B Fe1B C14B 111.19(16) .
C11B Fe1B C13B 156.09(17) .
C16B Fe1B C13B 67.59(19) .
C10B Fe1B C13B 163.26(17) .
C17B Fe1B C13B 39.84(17) .
C15B Fe1B C13B 67.54(17) .
C12B Fe1B C13B 124.86(16) .
C9B Fe1B C13B 129.78(17) .
C14B Fe1B C13B 40.24(16) .
C11B Fe1B C8B 68.35(15) .
C16B Fe1B C8B 161.00(17) .
C10B Fe1B C8B 68.15(15) .
C17B Fe1B C8B 128.09(18) .
C15B Fe1B C8B 158.35(16) .
C12B Fe1B C8B 40.55(14) .
C9B Fe1B C8B 40.32(14) .
C14B Fe1B C8B 126.50(16) .
C13B Fe1B C8B 113.61(17) .
C1B N1B C5B 114.7(3) .
C1B N1B C2B 118.6(3) .
C5B N1B C2B 117.4(3) .
C1B C1B N1B 118.9(4) 3_666
C1B C1B C8B 124.1(4) 3_666
N1B C1B C8B 116.9(3) .
N1B C2B C3B 111.2(3) .
N1B C2B C4B 111.9(3) .
C3B C2B C4B 108.7(3) .
C6B C5B C7B 120.5(5) .
C6B C5B N1B 124.0(4) .
C7B C5B N1B 115.4(4) .
C9B C8B C12B 105.4(3) .
C9B C8B C1B 131.0(3) .
C12B C8B C1B 123.2(3) .
C9B C8B Fe1B 67.5(2) .
C12B C8B Fe1B 67.3(2) .
C1B C8B Fe1B 135.0(3) .
C10B C9B C8B 109.2(3) .
C10B C9B Fe1B 69.2(2) .
C8B C9B Fe1B 72.2(2) .
C11B C10B C9B 108.1(3) .
C11B C10B Fe1B 69.4(2) .
C9B C10B Fe1B 70.3(2) .
C10B C11B C12B 108.1(3) .
C10B C11B Fe1B 70.0(2) .
C12B C11B Fe1B 70.5(2) .
C11B C12B C8B 109.1(3) .
C11B C12B Fe1B 68.9(2) .
C8B C12B Fe1B 72.1(2) .
C17B C13B C14B 107.5(4) .
C17B C13B Fe1B 69.1(3) .
C14B C13B Fe1B 69.7(2) .
C15B C14B C13B 108.2(4) .
C15B C14B Fe1B 69.5(2) .
C13B C14B Fe1B 70.0(2) .
C14B C15B C16B 107.9(4) .
C14B C15B Fe1B 70.6(2) .
C16B C15B Fe1B 69.2(2) .
C17B C16B C15B 107.6(4) .
C17B C16B Fe1B 70.0(3) .
C15B C16B Fe1B 70.1(2) .
C13B C17B C16B 108.9(4) .
C13B C17B Fe1B 71.1(3) .
C16B C17B Fe1B 69.7(3) .

loop_
_geom_bond_atom_site_label_1
_geom_bond_atom_site_label_2
_geom_bond_distance
_geom_bond_site_symmetry_2
Fe1A C11A 2.032(4) .
Fe1A C10A 2.037(4) .
Fe1A C16A 2.039(4) .
Fe1A C15A 2.041(4) .
Fe1A C17A 2.042(4) .
Fe1A C12A 2.042(3) .
Fe1A C9A 2.048(4) .
Fe1A C13A 2.054(4) .
Fe1A C14A 2.057(4) .
Fe1A C8A 2.111(3) .
N1A C1A 1.448(5) .
N1A C5C 1.48(2) .
N1A C2A 1.480(4) .
N1A C5A 1.515(11) .
C1A C1A 1.346(7) 3_565
C1A C8A 1.501(5) .
C2A C3A 1.512(5) .
C2A C4A 1.526(5) .
C5A C6A 1.358(12) .
C5A C7A 1.451(14) .
C5C C7C 1.30(3) .
C5C C6C 1.45(3) .
C8A C12A 1.434(5) .
C8A C9A 1.453(5) .
C9A C10A 1.433(5) .
C10A C11A 1.400(5) .
C11A C12A 1.413(5) .
C13A C17A 1.410(6) .
C13A C14A 1.413(6) .
C14A C15A 1.405(6) .
C15A C16A 1.408(6) .
C16A C17A 1.422(6) .
Fe1B C11B 2.027(4) .
Fe1B C16B 2.032(4) .
Fe1B C10B 2.035(4) .
Fe1B C17B 2.036(4) .
Fe1B C15B 2.044(4) .
Fe1B C12B 2.048(4) .
Fe1B C9B 2.050(4) .
Fe1B C14B 2.059(4) .
Fe1B C13B 2.063(4) .
Fe1B C8B 2.112(4) .
N1B C1B 1.446(5) .
N1B C5B 1.464(6) .
N1B C2B 1.476(4) .
C1B C1B 1.357(7) 3_666
C1B C8B 1.499(5) .
C2B C3B 1.513(6) .
C2B C4B 1.521(5) .
C5B C6B 1.433(6) .
C5B C7B 1.457(6) .
C8B C9B 1.436(5) .
C8B C12B 1.443(5) .
C9B C10B 1.416(5) .
C10B C11B 1.411(5) .
C11B C12B 1.413(5) .
C13B C17B 1.397(6) .
C13B C14B 1.418(6) .
C14B C15B 1.401(6) .
C15B C16B 1.416(6) .
C16B C17B 1.403(6) .
